data_2218806
loop_
_publ_author_name
'Ding, Yu'
'Zheng, Genwen'
'Fu, Zhengbing'
'Hu, Xinliang'

_publ_section_title
;
 Poly[bis[\m-1,4-bis(imidazol-1-ylmethyl)benzene]dichloridocadmium(II)]
;
_journal_coeditor_code SG2246
_journal_issue 7
_journal_name_full 'Acta Crystallographica Section E'
_journal_page_first m973
_journal_paper_doi 10.1107/S1600536808018990
_journal_volume 64
_journal_year 2008
_chemical_formula_iupac '[Cd Cl2 (C14 H14 N4)2]'
_chemical_formula_moiety 'C28 H28 Cd Cl2 N8'
_chemical_formula_sum 'C28 H28 Cd Cl2 N8'
_chemical_formula_weight 659.88
_chemical_name_systematic
;
Poly[bis[\m-1,4-bis(imidazol-1-ylmethyl)benzene]dichloridocadmium(II)]
;
_space_group_IT_number 14
_symmetry_cell_setting monoclinic
_symmetry_space_group_name_Hall '-P 2ybc'
_symmetry_space_group_name_H-M 'P 1 21/c 1'
_atom_sites_solution_hydrogens geom
_atom_sites_solution_primary direct
_atom_sites_solution_secondary difmap
_audit_creation_method SHELXL-97
_cell_angle_alpha 90.00
_cell_angle_beta 105.6420(10)
_cell_angle_gamma 90.00
_cell_formula_units_Z 2
_cell_length_a 7.7983(3)
_cell_length_b 12.8274(6)
_cell_length_c 14.4190(6)
_cell_measurement_reflns_used 4013
_cell_measurement_temperature 293(2)
_cell_measurement_theta_max 28.34
_cell_measurement_theta_min 2.71
_cell_volume 1388.94(10)
_computing_cell_refinement 'SMART (Bruker, 2001)'
_computing_data_collection 'SMART (Bruker, 2001)'
_computing_data_reduction 'SAINT (Bruker, 2001)'
_computing_molecular_graphics 'SHELXTL (Sheldrick, 2008)'
_computing_publication_material 'SHELXTL (Sheldrick, 2008)'
_computing_structure_refinement 'SHELXTL (Sheldrick, 2008)'
_computing_structure_solution 'SHELXTL (Sheldrick, 2008)'
_diffrn_ambient_temperature 293(2)
_diffrn_measured_fraction_theta_full 0.997
_diffrn_measured_fraction_theta_max 0.997
_diffrn_measurement_device_type 'Bruker SMART APEX CCD area-detector'
_diffrn_measurement_method '\f and \w'
_diffrn_radiation_monochromator graphite
_diffrn_radiation_source 'sealed tube'
_diffrn_radiation_type MoK\a
_diffrn_radiation_wavelength 0.71073
_diffrn_reflns_av_R_equivalents 0.0368
_diffrn_reflns_av_sigmaI/netI 0.0339
_diffrn_reflns_limit_h_max 6
_diffrn_reflns_limit_h_min -9
_diffrn_reflns_limit_k_max 14
_diffrn_reflns_limit_k_min -15
_diffrn_reflns_limit_l_max 17
_diffrn_reflns_limit_l_min -17
_diffrn_reflns_number 7453
_diffrn_reflns_theta_full 25.99
_diffrn_reflns_theta_max 25.99
_diffrn_reflns_theta_min 2.16
_exptl_absorpt_coefficient_mu 1.013
_exptl_absorpt_correction_T_max 0.78
_exptl_absorpt_correction_T_min 0.74
_exptl_absorpt_correction_type multi-scan
_exptl_absorpt_process_details '(SAINT; Bruker, 2001)'
_exptl_crystal_colour colourless
_exptl_crystal_density_diffrn 1.578
_exptl_crystal_density_method 'not measured'
_exptl_crystal_description block
_exptl_crystal_F_000 668
_exptl_crystal_size_max 0.32
_exptl_crystal_size_mid 0.26
_exptl_crystal_size_min 0.24
_refine_diff_density_max 0.344
_refine_diff_density_min -0.435
_refine_ls_extinction_method none
_refine_ls_goodness_of_fit_ref 1.005
_refine_ls_hydrogen_treatment constr
_refine_ls_matrix_type full
_refine_ls_number_parameters 178
_refine_ls_number_reflns 2728
_refine_ls_number_restraints 0
_refine_ls_restrained_S_all 1.005
_refine_ls_R_factor_all 0.0290
_refine_ls_R_factor_gt 0.0238
_refine_ls_shift/su_max 0.001
_refine_ls_shift/su_mean 0.000
_refine_ls_structure_factor_coef Fsqd
_refine_ls_weighting_details 'calc w=1/[\s^2^(Fo^2^)+(0.0298P)^2^] where P=(Fo^2^+2Fc^2^)/3'
_refine_ls_weighting_scheme calc
_refine_ls_wR_factor_gt 0.0554
_refine_ls_wR_factor_ref 0.0577
_reflns_number_gt 2331
_reflns_number_total 2728
_reflns_threshold_expression I>2\s(I)
_cod_data_source_file sg2246.cif
_cod_data_source_block I
_cod_original_sg_symbol_H-M 'P 21/c'
_cod_database_code 2218806
_cod_database_fobs_code 2218806

loop_
_symmetry_equiv_pos_as_xyz
'x, y, z'
'-x, y+1/2, -z+1/2'
'-x, -y, -z'
'x, -y-1/2, z-1/2'

loop_
_atom_site_type_symbol
_atom_site_label
_atom_site_fract_x
_atom_site_fract_y
_atom_site_fract_z
_atom_site_U_iso_or_equiv
_atom_site_adp_type
_atom_site_calc_flag
_atom_site_refinement_flags
_atom_site_occupancy
Cd Cd1 0.0000 0.5000 0.0000 0.02725(8) Uani d S 1
C C1 0.3962(3) 0.60574(17) 0.12383(16) 0.0408(5) Uani d . 1
H H1 0.4470 0.5971 0.0729 0.049 Uiso calc R 1
C C2 0.2078(3) 0.60595(15) 0.20672(14) 0.0323(5) Uani d . 1
H H2 0.1033 0.5975 0.2253 0.039 Uiso calc R 1
C C3 0.4819(3) 0.64371(17) 0.21155(16) 0.0418(5) Uani d . 1
H H3 0.5999 0.6653 0.2321 0.050 Uiso calc R 1
C C4 0.3888(3) 0.67235(16) 0.36600(15) 0.0411(5) Uani d . 1
H H4A 0.2794 0.7003 0.3757 0.049 Uiso calc R 1
H H4B 0.4784 0.7268 0.3818 0.049 Uiso calc R 1
C C5 0.4493(3) 0.58124(15) 0.43373(14) 0.0300(4) Uani d . 1
C C6 0.3967(3) 0.47986(15) 0.40840(16) 0.0367(5) Uani d . 1
H H6 0.3268 0.4656 0.3465 0.044 Uiso calc R 1
C C7 0.4469(3) 0.39939(16) 0.47405(15) 0.0353(5) Uani d . 1
H H7 0.4103 0.3317 0.4559 0.042 Uiso calc R 1
C C8 0.0724(3) 0.33407(15) 0.18324(15) 0.0351(5) Uani d . 1
H H8 0.1700 0.3061 0.1665 0.042 Uiso calc R 1
C C9 0.0320(3) 0.31662(16) 0.26739(15) 0.0361(5) Uani d . 1
H H9 0.0957 0.2760 0.3186 0.043 Uiso calc R 1
C C10 -0.1663(3) 0.41959(15) 0.17628(14) 0.0340(5) Uani d . 1
H H10 -0.2654 0.4624 0.1550 0.041 Uiso calc R 1
C C11 -0.2121(3) 0.38072(18) 0.33871(15) 0.0434(6) Uani d . 1
H H11A -0.2346 0.3118 0.3606 0.052 Uiso calc R 1
H H11B -0.3260 0.4149 0.3132 0.052 Uiso calc R 1
C C12 -0.1024(3) 0.44253(16) 0.42282(14) 0.0338(5) Uani d . 1
C C13 -0.0831(3) 0.54885(18) 0.41550(15) 0.0413(5) Uani d . 1
H H13 -0.1394 0.5825 0.3582 0.050 Uiso calc R 1
C C14 -0.0181(3) 0.39392(18) 0.50832(14) 0.0401(5) Uani d . 1
H H14 -0.0296 0.3223 0.5146 0.048 Uiso calc R 1
Cl Cl1 -0.23305(7) 0.63726(4) 0.02514(4) 0.04181(14) Uani d . 1
N N1 0.2237(2) 0.58192(13) 0.12087(12) 0.0331(4) Uani d . 1
N N2 0.3585(2) 0.64392(12) 0.26426(12) 0.0330(4) Uani d . 1
N N3 -0.0517(2) 0.39902(12) 0.12627(12) 0.0338(4) Uani d . 1
N N4 -0.1214(2) 0.37075(13) 0.26207(11) 0.0327(4) Uani d . 1

loop_
_atom_site_aniso_label
_atom_site_aniso_U_11
_atom_site_aniso_U_22
_atom_site_aniso_U_33
_atom_site_aniso_U_12
_atom_site_aniso_U_13
_atom_site_aniso_U_23
Cd1 0.03452(13) 0.02730(12) 0.02127(12) 0.00197(8) 0.00982(9) 0.00096(8)
C1 0.0377(13) 0.0508(13) 0.0369(12) 0.0034(11) 0.0151(10) 0.0020(10)
C2 0.0337(12) 0.0325(11) 0.0313(11) 0.0002(9) 0.0098(9) 0.0016(9)
C3 0.0301(12) 0.0469(13) 0.0461(14) -0.0008(10) 0.0066(11) 0.0077(11)
C4 0.0568(15) 0.0319(11) 0.0292(11) -0.0001(10) 0.0025(11) -0.0002(9)
C5 0.0343(11) 0.0285(10) 0.0257(10) -0.0028(8) 0.0058(9) 0.0005(8)
C6 0.0433(13) 0.0334(12) 0.0261(11) -0.0056(9) -0.0030(10) -0.0027(9)
C7 0.0459(13) 0.0266(11) 0.0292(10) -0.0076(9) 0.0029(9) -0.0031(9)
C8 0.0409(13) 0.0314(11) 0.0353(11) 0.0025(9) 0.0140(10) 0.0016(9)
C9 0.0439(13) 0.0341(11) 0.0279(11) -0.0023(10) 0.0057(10) 0.0046(9)
C10 0.0409(12) 0.0328(11) 0.0295(11) -0.0005(9) 0.0120(10) -0.0002(9)
C11 0.0512(14) 0.0534(14) 0.0322(12) -0.0177(11) 0.0226(11) -0.0107(10)
C12 0.0410(13) 0.0368(12) 0.0281(11) -0.0056(10) 0.0171(10) -0.0057(9)
C13 0.0535(15) 0.0399(13) 0.0289(11) 0.0021(11) 0.0081(11) 0.0056(10)
C14 0.0607(16) 0.0270(11) 0.0348(12) -0.0030(10) 0.0169(11) 0.0005(9)
Cl1 0.0455(3) 0.0355(3) 0.0504(3) 0.0090(2) 0.0233(3) -0.0009(2)
N1 0.0341(10) 0.0366(10) 0.0293(9) 0.0022(8) 0.0098(8) -0.0002(7)
N2 0.0393(10) 0.0302(9) 0.0265(9) -0.0012(8) 0.0035(8) 0.0031(7)
N3 0.0437(11) 0.0325(9) 0.0276(9) 0.0018(8) 0.0139(8) 0.0038(7)
N4 0.0427(11) 0.0347(9) 0.0235(9) -0.0087(8) 0.0139(8) -0.0030(7)

loop_
_atom_type_symbol
_atom_type_description
_atom_type_scat_dispersion_real
_atom_type_scat_dispersion_imag
_atom_type_scat_source
C C 0.0033 0.0016 'International Tables Vol C Tables 4.2.6.8 and 6.1.1.4'
H H 0.0000 0.0000 'International Tables Vol C Tables 4.2.6.8 and 6.1.1.4'
N N 0.0061 0.0033 'International Tables Vol C Tables 4.2.6.8 and 6.1.1.4'
Cd Cd -0.8075 1.2024 'International Tables Vol C Tables 4.2.6.8 and 6.1.1.4'
Cl Cl 0.1484 0.1585 'International Tables Vol C Tables 4.2.6.8 and 6.1.1.4'

loop_
_geom_angle_atom_site_label_1
_geom_angle_atom_site_label_2
_geom_angle_atom_site_label_3
_geom_angle_site_symmetry_1
_geom_angle_site_symmetry_3
_geom_angle
_geom_angle_publ_flag
N1 Cd1 N1 3_565 . 180.00(7) y
N1 Cd1 N3 3_565 . 94.57(6) y
N1 Cd1 N3 . . 85.43(6) y
N1 Cd1 N3 3_565 3_565 85.43(6) y
N1 Cd1 N3 . 3_565 94.57(6) y
N3 Cd1 N3 . 3_565 180.00(6) y
N1 Cd1 Cl1 3_565 3_565 90.04(4) y
N1 Cd1 Cl1 . 3_565 89.96(4) y
N3 Cd1 Cl1 . 3_565 90.40(4) y
N3 Cd1 Cl1 3_565 3_565 89.60(4) y
N1 Cd1 Cl1 3_565 . 89.96(4) y
N1 Cd1 Cl1 . . 90.04(4) y
N3 Cd1 Cl1 . . 89.60(4) y
N3 Cd1 Cl1 3_565 . 90.40(4) y
Cl1 Cd1 Cl1 3_565 . 180.00(2) y
C3 C1 N1 . . 110.09(19) ?
C3 C1 H1 . . 125.0 ?
N1 C1 H1 . . 125.0 ?
N1 C2 N2 . . 112.35(18) ?
N1 C2 H2 . . 123.8 ?
N2 C2 H2 . . 123.8 ?
C1 C3 N2 . . 105.90(19) ?
C1 C3 H3 . . 127.0 ?
N2 C3 H3 . . 127.0 ?
N2 C4 C5 . . 113.02(17) ?
N2 C4 H4A . . 109.0 ?
C5 C4 H4A . . 109.0 ?
N2 C4 H4B . . 109.0 ?
C5 C4 H4B . . 109.0 ?
H4A C4 H4B . . 107.8 ?
C7 C5 C6 3_666 . 118.61(17) ?
C7 C5 C4 3_666 . 118.82(18) ?
C6 C5 C4 . . 122.48(19) ?
C5 C6 C7 . . 120.8(2) ?
C5 C6 H6 . . 119.6 ?
C7 C6 H6 . . 119.6 ?
C5 C7 C6 3_666 . 120.60(19) ?
C5 C7 H7 3_666 . 119.7 ?
C6 C7 H7 . . 119.7 ?
C9 C8 N3 . . 109.92(19) ?
C9 C8 H8 . . 125.0 ?
N3 C8 H8 . . 125.0 ?
C8 C9 N4 . . 106.13(18) ?
C8 C9 H9 . . 126.9 ?
N4 C9 H9 . . 126.9 ?
N3 C10 N4 . . 111.30(19) ?
N3 C10 H10 . . 124.3 ?
N4 C10 H10 . . 124.3 ?
N4 C11 C12 . . 111.53(17) ?
N4 C11 H11A . . 109.3 ?
C12 C11 H11A . . 109.3 ?
N4 C11 H11B . . 109.3 ?
C12 C11 H11B . . 109.3 ?
H11A C11 H11B . . 108.0 ?
C13 C12 C14 . . 118.68(18) ?
C13 C12 C11 . . 120.56(19) ?
C14 C12 C11 . . 120.8(2) ?
C14 C13 C12 3_566 . 121.08(19) ?
C14 C13 H13 3_566 . 119.5 ?
C12 C13 H13 . . 119.5 ?
C13 C14 C12 3_566 . 120.2(2) ?
C13 C14 H14 3_566 . 119.9 ?
C12 C14 H14 . . 119.9 ?
C2 N1 C1 . . 105.06(18) ?
C2 N1 Cd1 . . 124.26(14) ?
C1 N1 Cd1 . . 130.41(14) ?
C2 N2 C3 . . 106.59(17) ?
C2 N2 C4 . . 126.14(18) ?
C3 N2 C4 . . 127.12(19) ?
C10 N3 C8 . . 105.51(16) ?
C10 N3 Cd1 . . 126.54(13) ?
C8 N3 Cd1 . . 123.87(13) ?
C10 N4 C9 . . 107.12(16) ?
C10 N4 C11 . . 126.32(19) ?
C9 N4 C11 . . 126.38(18) ?

loop_
_geom_bond_atom_site_label_1
_geom_bond_atom_site_label_2
_geom_bond_site_symmetry_2
_geom_bond_distance
_geom_bond_publ_flag
Cd1 N1 3_565 2.3546(17) y
Cd1 N1 . 2.3546(17) y
Cd1 N3 . 2.3561(15) y
Cd1 N3 3_565 2.3561(15) y
Cd1 Cl1 3_565 2.6248(5) y
Cd1 Cl1 . 2.6248(5) y
C1 C3 . 1.352(3) ?
C1 N1 . 1.369(3) ?
C1 H1 . 0.9300 ?
C2 N1 . 1.314(2) ?
C2 N2 . 1.335(3) ?
C2 H2 . 0.9300 ?
C3 N2 . 1.378(3) ?
C3 H3 . 0.9300 ?
C4 N2 . 1.468(3) ?
C4 C5 . 1.514(3) ?
C4 H4A . 0.9700 ?
C4 H4B . 0.9700 ?
C5 C7 3_666 1.380(3) ?
C5 C6 . 1.383(3) ?
C6 C7 . 1.384(3) ?
C6 H6 . 0.9300 ?
C7 C5 3_666 1.380(3) ?
C7 H7 . 0.9300 ?
C8 C9 . 1.352(3) ?
C8 N3 . 1.370(3) ?
C8 H8 . 0.9300 ?
C9 N4 . 1.367(3) ?
C9 H9 . 0.9300 ?
C10 N3 . 1.317(2) ?
C10 N4 . 1.346(2) ?
C10 H10 . 0.9300 ?
C11 N4 . 1.469(2) ?
C11 C12 . 1.507(3) ?
C11 H11A . 0.9700 ?
C11 H11B . 0.9700 ?
C12 C13 . 1.379(3) ?
C12 C14 . 1.380(3) ?
C13 C14 3_566 1.379(3) ?
C13 H13 . 0.9300 ?
C14 C13 3_566 1.379(3) ?
C14 H14 . 0.9300 ?
